data_4020008
loop_
_publ_author_name
'S\'ebastien Schoumacker'
'Olivier Hamelin'
'S\'ebastien T\'eti'
'Jacques P\'ecaut'
'Marc Fontecave'

_journal_name_full 'Journal of Organic Chemistry'
_journal_page_first 301
_journal_page_last 308
_journal_paper_doi 10.1021/jo048380k
_journal_volume 70
_journal_year 2005
_chemical_formula_sum 'C19 H17 N3 O'
_chemical_formula_weight 303.36
_space_group_IT_number 19
_symmetry_cell_setting orthorhombic
_symmetry_space_group_name_Hall 'P 2ac 2ab'
_symmetry_space_group_name_H-M 'P 21 21 21'
_atom_sites_solution_hydrogens geom
_atom_sites_solution_primary direct
_atom_sites_solution_secondary difmap
_cell_angle_alpha 90.00
_cell_angle_beta 90.00
_cell_angle_gamma 90.00
_cell_formula_units_Z 8
_cell_length_a 8.0723(16)
_cell_length_b 12.111(2)
_cell_length_c 34.684(7)
_cell_measurement_temperature 298(2)
_cell_volume 3391.0(12)
_diffrn_ambient_temperature 298(2)
_diffrn_measurement_device_type 'CCD area detector'
_diffrn_measurement_method 'phi and omega scans'
_diffrn_radiation_monochromator graphite
_diffrn_radiation_source 'fine-focus sealed tube'
_diffrn_radiation_type MoK\a
_diffrn_radiation_wavelength 0.71073
_diffrn_reflns_av_R_equivalents 0.0259
_diffrn_reflns_av_sigmaI/netI 0.0547
_diffrn_reflns_limit_h_max 11
_diffrn_reflns_limit_h_min -5
_diffrn_reflns_limit_k_max 9
_diffrn_reflns_limit_k_min -16
_diffrn_reflns_limit_l_max 36
_diffrn_reflns_limit_l_min -45
_diffrn_reflns_number 13566
_diffrn_reflns_theta_max 29.80
_diffrn_reflns_theta_min 1.78
_exptl_absorpt_coefficient_mu 0.076
_exptl_absorpt_correction_type none
_exptl_crystal_density_diffrn 1.188
_exptl_crystal_density_meas 0
_exptl_crystal_density_method 'not measured'
_exptl_crystal_F_000 1280
_exptl_crystal_size_max 0.50
_exptl_crystal_size_mid 0.50
_exptl_crystal_size_min 0.40
_refine_ls_abs_structure_details 'Flack H D (1983), Acta Cryst. A39, 876-881'
_refine_ls_abs_structure_Flack -0.1(12)
_refine_ls_extinction_coef ?
_refine_ls_extinction_method none
_refine_ls_goodness_of_fit_ref 1.031
_refine_ls_hydrogen_treatment mixed
_refine_ls_matrix_type full
_refine_ls_number_parameters 551
_refine_ls_number_reflns 7570
_refine_ls_number_restraints 0
_refine_ls_restrained_S_all 1.031
_refine_ls_R_factor_all 0.1149
_refine_ls_R_factor_gt 0.0462
_refine_ls_shift/su_max 0.002
_refine_ls_shift/su_mean 0.000
_refine_ls_structure_factor_coef Fsqd
_refine_ls_weighting_details 'calc w=1/[\s^2^(Fo^2^)+(0.0409P)^2^+0.0000P] where P=(Fo^2^+2Fc^2^)/3'
_refine_ls_weighting_scheme calc
_refine_ls_wR_factor_gt 0.0825
_refine_ls_wR_factor_ref 0.0986
_reflns_number_gt 4005
_reflns_number_total 7570
_reflns_threshold_expression >2sigma(I)
_cod_depositor_comments
;
The following automatic conversions were performed:
'_symmetry_cell_setting' value 'Orthorhombic' changed to 'orthorhombic'
according to '/home/saulius/struct/CIF-dictionaries/cif_core.dic'
dictionary named 'cif_core.dic' version 2.4.1 from 2010-06-29.

Automatic conversion script
Id: cif_fix_enum 1527 2010-12-29 10:47:43Z saulius 
;
_cod_original_sg_symbol_H-M P2(1)2(1)2(1)
_cod_database_code 4020008

loop_
_symmetry_equiv_pos_as_xyz
'x, y, z'
'-x+1/2, -y, z+1/2'
'-x, y+1/2, -z+1/2'
'x+1/2, -y+1/2, -z'

loop_
_atom_site_label
_atom_site_type_symbol
_atom_site_fract_x
_atom_site_fract_y
_atom_site_fract_z
_atom_site_U_iso_or_equiv
_atom_site_adp_type
_atom_site_occupancy
_atom_site_symmetry_multiplicity
_atom_site_calc_flag
_atom_site_refinement_flags
_atom_site_disorder_assembly
_atom_site_disorder_group
O1 O 1.09002(18) -0.08526(11) 0.04366(4) 0.0584(4) Uani 1 1 d . . .
N1 N 1.0479(2) 0.00668(13) 0.07184(4) 0.0549(5) Uani 1 1 d . . .
N2 N 0.6565(2) -0.00299(13) 0.04382(5) 0.0522(4) Uani 1 1 d . . .
N3 N 0.9071(3) 0.04118(16) -0.02723(5) 0.0728(6) Uani 1 1 d . . .
C1 C 0.7849(3) -0.07122(14) 0.04043(5) 0.0431(5) Uani 1 1 d . . .
C2 C 0.7683(3) -0.18495(18) 0.03875(7) 0.0606(6) Uani 1 1 d . . .
H2 H 0.863(3) -0.2279(18) 0.0366(6) 0.074(7) Uiso 1 1 d . . .
C3 C 0.6102(3) -0.2294(2) 0.04103(8) 0.0761(7) Uani 1 1 d . . .
H3 H 0.594(4) -0.308(3) 0.0396(7) 0.120(10) Uiso 1 1 d . . .
C4 C 0.4779(4) -0.1602(2) 0.04514(8) 0.0735(7) Uani 1 1 d . . .
H4 H 0.366(4) -0.188(2) 0.0465(7) 0.093(8) Uiso 1 1 d . . .
C5 C 0.5056(3) -0.0488(2) 0.04641(7) 0.0649(6) Uani 1 1 d . . .
H5 H 0.411(3) 0.002(2) 0.0506(6) 0.089(8) Uiso 1 1 d . . .
C6 C 0.9699(3) 0.06941(15) 0.00661(6) 0.0484(5) Uani 1 1 d . . .
C7 C 1.0509(4) 0.1678(2) 0.01293(8) 0.0751(7) Uani 1 1 d . . .
H7 H 1.104(3) 0.1790(19) 0.0384(7) 0.089(8) Uiso 1 1 d . . .
C8 C 1.0662(5) 0.2412(3) -0.01719(10) 0.0948(9) Uani 1 1 d . . .
H8 H 1.124(4) 0.310(2) -0.0131(8) 0.108(10) Uiso 1 1 d . . .
C9 C 1.0041(5) 0.2148(3) -0.05179(10) 0.0961(10) Uani 1 1 d . . .
H9 H 1.011(3) 0.261(2) -0.0722(7) 0.100(9) Uiso 1 1 d . . .
C10 C 0.9253(5) 0.1157(3) -0.05598(8) 0.0954(10) Uani 1 1 d . . .
H10 H 0.880(4) 0.094(2) -0.0794(8) 0.099(9) Uiso 1 1 d . . .
C11 C 0.9501(3) -0.01545(14) 0.03804(5) 0.0442(5) Uani 1 1 d . . .
C12 C 0.9901(3) -0.04022(19) 0.10906(6) 0.0587(6) Uani 1 1 d . . .
H12 H 0.921(2) -0.1022(16) 0.1051(5) 0.052(6) Uiso 1 1 d . . .
C13 C 0.8859(3) 0.04934(17) 0.12770(5) 0.0538(6) Uani 1 1 d . . .
C14 C 0.7334(4) 0.0261(3) 0.14269(7) 0.0754(7) Uani 1 1 d . . .
H14 H 0.695(4) -0.045(2) 0.1394(7) 0.094(9) Uiso 1 1 d . . .
C15 C 0.6414(5) 0.1096(3) 0.15955(11) 0.0994(10) Uani 1 1 d . . .
H15 H 0.554(4) 0.090(2) 0.1686(8) 0.090(11) Uiso 1 1 d . . .
C16 C 0.6983(5) 0.2156(3) 0.16142(9) 0.0916(10) Uani 1 1 d . . .
H16 H 0.634(4) 0.275(3) 0.1739(8) 0.125(11) Uiso 1 1 d . . .
C17 C 0.8506(5) 0.2391(3) 0.14668(8) 0.0829(8) Uani 1 1 d . . .
H17 H 0.897(4) 0.315(2) 0.1460(7) 0.105(10) Uiso 1 1 d . . .
C18 C 0.9434(4) 0.15716(19) 0.12995(7) 0.0685(7) Uani 1 1 d . . .
H18 H 1.059(4) 0.1764(19) 0.1179(7) 0.087(8) Uiso 1 1 d . . .
C19 C 1.1419(5) -0.0707(3) 0.13260(9) 0.0900(10) Uani 1 1 d . . .
H19A H 1.207(5) -0.127(3) 0.1181(9) 0.136(12) Uiso 1 1 d . . .
H19B H 1.207(4) -0.002(3) 0.1364(8) 0.112(11) Uiso 1 1 d . . .
H19C H 1.109(4) -0.104(2) 0.1557(9) 0.120(11) Uiso 1 1 d . . .
O2 O 0.7256(2) 0.74804(11) 0.16167(5) 0.0792(5) Uani 1 1 d . . .
N21 N 0.6010(2) 0.65420(13) 0.15722(5) 0.0614(5) Uani 1 1 d . . .
N22 N 1.0090(3) 0.64498(16) 0.11737(6) 0.0759(6) Uani 1 1 d . . .
N23 N 0.8512(3) 0.48195(14) 0.19853(5) 0.0694(6) Uani 1 1 d . . .
C21 C 0.8602(3) 0.60179(17) 0.12331(6) 0.0542(6) Uani 1 1 d . . .
C22 C 0.7880(4) 0.5295(3) 0.09857(8) 0.0840(8) Uani 1 1 d . . .
H22 H 0.690(4) 0.498(2) 0.1049(7) 0.091(9) Uiso 1 1 d . . .
C23 C 0.8719(5) 0.4983(3) 0.06550(9) 0.1090(11) Uani 1 1 d . . .
H23 H 0.820(5) 0.445(3) 0.0486(11) 0.160(15) Uiso 1 1 d . . .
C24 C 1.0227(5) 0.5419(3) 0.05859(9) 0.0955(10) Uani 1 1 d . . .
H24 H 1.087(4) 0.523(2) 0.0352(8) 0.108(9) Uiso 1 1 d . . .
C25 C 1.0858(5) 0.6141(3) 0.08478(10) 0.0913(10) Uani 1 1 d . . .
H25 H 1.187(5) 0.647(3) 0.0801(9) 0.134(13) Uiso 1 1 d . . .
C26 C 0.8555(3) 0.59129(16) 0.19587(5) 0.0497(5) Uani 1 1 d . . .
C27 C 0.9284(4) 0.6565(2) 0.22333(8) 0.0778(8) Uani 1 1 d . . .
H27 H 0.921(3) 0.736(2) 0.2188(6) 0.075(7) Uiso 1 1 d . . .
C28 C 0.9977(4) 0.6061(3) 0.25546(9) 0.0976(10) Uani 1 1 d . . .
H28 H 1.044(5) 0.651(3) 0.2749(10) 0.142(12) Uiso 1 1 d . . .
C29 C 0.9918(4) 0.4953(3) 0.25865(8) 0.0891(9) Uani 1 1 d . . .
H29 H 1.039(4) 0.460(2) 0.2806(9) 0.117(10) Uiso 1 1 d . . .
C30 C 0.9174(4) 0.4364(3) 0.23014(8) 0.0870(9) Uani 1 1 d . . .
H30 H 0.909(4) 0.353(3) 0.2306(8) 0.123(11) Uiso 1 1 d . . .
C31 C 0.7780(3) 0.63680(15) 0.16013(6) 0.0534(5) Uani 1 1 d . . .
C32 C 0.5043(3) 0.6444(2) 0.19330(7) 0.0655(6) Uani 1 1 d . . .
H32 H 0.577(3) 0.6519(16) 0.2146(6) 0.059(6) Uiso 1 1 d . . .
C33 C 0.4279(3) 0.5306(2) 0.19366(6) 0.0626(6) Uani 1 1 d . . .
C34 C 0.4397(4) 0.4620(3) 0.22534(8) 0.0873(9) Uani 1 1 d . . .
H34 H 0.500(4) 0.494(2) 0.2457(8) 0.097(9) Uiso 1 1 d . . .
C35 C 0.3646(5) 0.3582(4) 0.22516(14) 0.1164(13) Uani 1 1 d . . .
H35 H 0.383(4) 0.316(3) 0.2496(9) 0.134(11) Uiso 1 1 d . . .
C36 C 0.2808(5) 0.3223(4) 0.19343(14) 0.1127(11) Uani 1 1 d . . .
H36 H 0.219(5) 0.249(3) 0.1941(9) 0.157(14) Uiso 1 1 d . . .
C37 C 0.2676(4) 0.3881(3) 0.16188(11) 0.1114(11) Uani 1 1 d . . .
H37 H 0.206(8) 0.356(4) 0.1352(13) 0.23(2) Uiso 1 1 d . . .
C38 C 0.3399(4) 0.4909(3) 0.16238(8) 0.0860(8) Uani 1 1 d . . .
H38 H 0.334(4) 0.543(2) 0.1413(9) 0.117(10) Uiso 1 1 d . . .
C39 C 0.3731(5) 0.7364(3) 0.19351(13) 0.0996(11) Uani 1 1 d . . .
H39A H 0.326(4) 0.728(2) 0.2180(9) 0.115(12) Uiso 1 1 d . . .
H39B H 0.444(4) 0.813(2) 0.1915(7) 0.098(9) Uiso 1 1 d . . .
H39C H 0.307(4) 0.734(2) 0.1705(9) 0.121(12) Uiso 1 1 d . . .

loop_
_atom_site_aniso_label
_atom_site_aniso_U_11
_atom_site_aniso_U_22
_atom_site_aniso_U_33
_atom_site_aniso_U_23
_atom_site_aniso_U_13
_atom_site_aniso_U_12
O1 0.0448(9) 0.0648(8) 0.0656(9) -0.0046(7) -0.0045(8) 0.0136(7)
N1 0.0502(12) 0.0597(10) 0.0547(10) -0.0034(8) -0.0090(9) -0.0007(9)
N2 0.0392(12) 0.0534(10) 0.0639(10) 0.0048(8) 0.0011(9) 0.0060(9)
N3 0.0830(16) 0.0840(13) 0.0514(11) 0.0085(10) -0.0068(10) -0.0112(12)
C1 0.0425(13) 0.0428(11) 0.0441(11) 0.0026(8) -0.0036(10) 0.0030(10)
C2 0.0462(16) 0.0494(13) 0.0861(17) 0.0001(11) -0.0072(13) 0.0040(12)
C3 0.068(2) 0.0548(15) 0.106(2) 0.0048(13) -0.0164(16) -0.0129(14)
C4 0.0449(17) 0.0789(18) 0.0967(19) 0.0119(14) -0.0037(15) -0.0118(15)
C5 0.0435(16) 0.0739(16) 0.0775(16) 0.0064(12) 0.0059(13) 0.0077(14)
C6 0.0396(14) 0.0555(12) 0.0501(12) 0.0024(9) 0.0026(10) -0.0019(10)
C7 0.086(2) 0.0661(15) 0.0732(16) 0.0128(12) -0.0068(16) -0.0209(15)
C8 0.109(3) 0.0762(19) 0.099(2) 0.0228(17) 0.007(2) -0.0215(19)
C9 0.109(3) 0.091(2) 0.088(2) 0.0389(19) 0.030(2) 0.0055(19)
C10 0.121(3) 0.112(2) 0.0531(16) 0.0160(16) -0.0027(17) 0.000(2)
C11 0.0391(13) 0.0459(10) 0.0476(11) -0.0031(8) -0.0011(9) 0.0042(9)
C12 0.0705(17) 0.0554(13) 0.0500(12) 0.0034(10) -0.0140(12) 0.0013(13)
C13 0.0616(17) 0.0559(13) 0.0439(11) 0.0041(9) -0.0084(12) 0.0031(12)
C14 0.084(2) 0.0725(19) 0.0703(16) 0.0023(13) 0.0054(15) -0.0023(17)
C15 0.074(2) 0.124(3) 0.100(2) -0.001(2) 0.016(2) 0.000(2)
C16 0.099(3) 0.086(2) 0.090(2) -0.0153(17) -0.013(2) 0.027(2)
C17 0.096(3) 0.0672(19) 0.0850(19) -0.0105(14) -0.0108(18) 0.0059(19)
C18 0.0718(19) 0.0613(15) 0.0723(15) -0.0090(12) -0.0041(15) -0.0028(14)
C19 0.103(3) 0.098(2) 0.0686(19) 0.0029(17) -0.0264(19) 0.036(2)
O2 0.0894(13) 0.0464(9) 0.1019(12) 0.0048(8) 0.0031(11) 0.0103(9)
N21 0.0576(14) 0.0602(11) 0.0664(11) 0.0057(9) -0.0027(11) 0.0111(10)
N22 0.0648(16) 0.0879(14) 0.0749(14) 0.0178(11) 0.0074(12) -0.0098(12)
N23 0.0866(16) 0.0544(12) 0.0673(12) 0.0032(9) -0.0170(11) 0.0119(10)
C21 0.0562(16) 0.0545(12) 0.0518(12) 0.0120(10) -0.0010(12) 0.0009(12)
C22 0.075(2) 0.104(2) 0.0736(18) -0.0201(15) 0.0163(16) -0.0166(18)
C23 0.102(3) 0.148(3) 0.077(2) -0.033(2) 0.015(2) -0.014(3)
C24 0.091(3) 0.134(3) 0.0611(18) 0.0098(18) 0.0176(19) 0.026(2)
C25 0.067(2) 0.127(3) 0.080(2) 0.038(2) 0.0131(18) 0.005(2)
C26 0.0453(13) 0.0524(13) 0.0516(12) -0.0095(10) 0.0045(11) 0.0035(10)
C27 0.079(2) 0.0719(17) 0.0824(18) -0.0176(14) -0.0208(16) -0.0012(15)
C28 0.089(2) 0.126(3) 0.078(2) -0.038(2) -0.0293(17) 0.014(2)
C29 0.088(2) 0.127(3) 0.0528(16) 0.0007(17) -0.0056(15) 0.030(2)
C30 0.102(2) 0.082(2) 0.0766(19) 0.0121(15) -0.0117(18) 0.0222(18)
C31 0.0577(16) 0.0419(11) 0.0605(13) 0.0016(9) -0.0024(12) 0.0014(10)
C32 0.0530(16) 0.0862(17) 0.0573(14) -0.0040(12) -0.0031(14) 0.0224(13)
C33 0.0470(14) 0.0869(17) 0.0539(13) 0.0081(12) 0.0069(12) 0.0158(13)
C34 0.072(2) 0.118(3) 0.0711(18) 0.0170(18) -0.0052(17) 0.0119(19)
C35 0.094(3) 0.125(3) 0.130(3) 0.059(3) 0.009(2) 0.007(2)
C36 0.077(3) 0.120(3) 0.141(4) 0.003(3) 0.034(3) -0.017(2)
C37 0.096(3) 0.140(3) 0.099(2) 0.001(2) 0.026(2) -0.047(2)
C38 0.073(2) 0.122(2) 0.0631(16) 0.0147(17) 0.0022(15) -0.0150(19)
C39 0.084(3) 0.104(3) 0.110(3) -0.007(2) -0.001(2) 0.045(2)
